data_7201158
loop_
_publ_author_name
'Nauha, Elisa'
'Saxell, Heidi'
'Nissinen, Maija'
'Kolehmainen, Erkki'
'Sch\"afer, Ansgar'
'Schlecker, Rainer'

_publ_section_title
;
 Polymorphism and versatile solvate formation of thiophanate-methyl
;
_journal_issue 11
_journal_name_full CrystEngComm
_journal_page_first 2536
_journal_paper_doi 10.1039/b905511h
_journal_volume 11
_journal_year 2009
_chemical_formula_moiety '2 C12 H14 N4 O4 S2, C1 H4 O1'
_chemical_formula_sum 'C25 H32 N8 O9 S4'
_chemical_formula_weight 716.83
_chemical_name_common 'thiophanate-methyl, methanol'
_chemical_name_systematic
;
?
;
_space_group_IT_number 2
_symmetry_cell_setting triclinic
_symmetry_space_group_name_Hall '-P 1'
_symmetry_space_group_name_H-M 'P -1'
_atom_sites_solution_hydrogens geom
_atom_sites_solution_primary direct
_atom_sites_solution_secondary difmap
_audit_creation_method SHELXL-97
_cell_angle_alpha 101.734(10)
_cell_angle_beta 90.330(11)
_cell_angle_gamma 107.692(9)
_cell_formula_units_Z 2
_cell_length_a 10.016(3)
_cell_length_b 11.430(3)
_cell_length_c 15.904(5)
_cell_measurement_temperature 103(2)
_cell_volume 1693.9(9)
_computing_structure_refinement 'SHELXL-97 (Sheldrick, 1997)'
_diffrn_ambient_temperature 103(2)
_diffrn_measured_fraction_theta_full 0.838
_diffrn_measured_fraction_theta_max 0.838
_diffrn_measurement_device_type 'Bruker AXS CCD Detector'
_diffrn_radiation_monochromator graphite
_diffrn_radiation_source 'fine-focus sealed tube'
_diffrn_radiation_type CuK\a
_diffrn_radiation_wavelength 1.54178
_diffrn_reflns_av_R_equivalents 0.0606
_diffrn_reflns_av_sigmaI/netI 0.0789
_diffrn_reflns_limit_h_max 9
_diffrn_reflns_limit_h_min -10
_diffrn_reflns_limit_k_max 11
_diffrn_reflns_limit_k_min -11
_diffrn_reflns_limit_l_max 16
_diffrn_reflns_limit_l_min -16
_diffrn_reflns_number 7892
_diffrn_reflns_theta_full 54.79
_diffrn_reflns_theta_max 54.79
_diffrn_reflns_theta_min 10.32
_exptl_absorpt_coefficient_mu 3.101
_exptl_absorpt_correction_T_max 0.8604
_exptl_absorpt_correction_T_min 0.7468
_exptl_absorpt_correction_type empirical
_exptl_absorpt_process_details 'R.H. Blessing, Acta Cryst. A 1995, 51, 33'
_exptl_crystal_colour colorless
_exptl_crystal_density_diffrn 1.405
_exptl_crystal_density_method 'not measured'
_exptl_crystal_description plate
_exptl_crystal_F_000 748
_exptl_crystal_size_max 0.10
_exptl_crystal_size_mid 0.10
_exptl_crystal_size_min 0.05
_refine_diff_density_max 0.557
_refine_diff_density_min -0.313
_refine_diff_density_rms 0.079
_refine_ls_extinction_coef 0.0041(9)
_refine_ls_extinction_expression Fc^*^=kFc[1+0.001xFc^2^\l^3^/sin(2\q)]^-1/4^
_refine_ls_extinction_method SHELXL
_refine_ls_goodness_of_fit_ref 1.104
_refine_ls_hydrogen_treatment mixed
_refine_ls_matrix_type full
_refine_ls_number_parameters 443
_refine_ls_number_reflns 3543
_refine_ls_number_restraints 8
_refine_ls_restrained_S_all 1.102
_refine_ls_R_factor_all 0.1077
_refine_ls_R_factor_gt 0.0726
_refine_ls_shift/su_max 0.002
_refine_ls_shift/su_mean 0.000
_refine_ls_structure_factor_coef Fsqd
_refine_ls_weighting_details 'calc w=1/[\s^2^(Fo^2^)+(0.1121P)^2^+3.1676P] where P=(Fo^2^+2Fc^2^)/3'
_refine_ls_weighting_scheme calc
_refine_ls_wR_factor_gt 0.1975
_refine_ls_wR_factor_ref 0.2339
_reflns_number_gt 2428
_reflns_number_total 3543
_reflns_threshold_expression >2sigma(I)
_cod_data_source_file b905511h.txt
_cod_data_source_block TM_MeOH
_cod_original_cell_volume 1694.0(9)
_cod_original_sg_symbol_H-M p-1
_cod_database_code 7201158

loop_
_symmetry_equiv_pos_as_xyz
'x, y, z'
'-x, -y, -z'

loop_
_atom_site_label
_atom_site_type_symbol
_atom_site_fract_x
_atom_site_fract_y
_atom_site_fract_z
_atom_site_U_iso_or_equiv
_atom_site_adp_type
_atom_site_occupancy
_atom_site_symmetry_multiplicity
_atom_site_calc_flag
_atom_site_refinement_flags
_atom_site_disorder_assembly
_atom_site_disorder_group
S1 S 0.8544(2) 0.73682(19) 0.41812(14) 0.0674(7) Uani 1 1 d . . .
S2 S 1.0591(3) 0.4343(3) 0.11062(15) 0.1115(12) Uani 1 1 d . . .
S3 S 0.2280(2) 0.93911(17) 0.57554(13) 0.0629(7) Uani 1 1 d . . .
S4 S 0.4566(4) 0.7816(4) 0.87559(18) 0.1238(13) Uani 1 1 d . . .
O1 O 1.2171(6) 0.9472(5) 0.2814(4) 0.0670(15) Uani 1 1 d . . .
O2 O 1.1058(6) 1.0934(5) 0.3041(4) 0.0722(17) Uani 1 1 d . . .
O3 O 0.7248(8) 0.6230(7) 0.1856(5) 0.103(2) Uani 1 1 d . . .
O4 O 0.6939(7) 0.5977(7) 0.0432(4) 0.102(2) Uani 1 1 d . . .
O5 O 0.6196(5) 1.2376(4) 0.7183(4) 0.0653(15) Uani 1 1 d . . .
O6 O 0.5021(5) 1.3674(4) 0.6932(3) 0.0581(14) Uani 1 1 d . . .
O7 O 0.1792(9) 0.9974(8) 0.8003(6) 0.124(3) Uani 1 1 d . . .
O8 O 0.1525(8) 1.0362(7) 0.9393(5) 0.110(2) Uani 1 1 d . . .
N1 N 1.0182(7) 0.9208(6) 0.3532(4) 0.0541(17) Uani 1 1 d D . .
H1 H 0.958(7) 0.955(7) 0.383(5) 0.081 Uiso 1 1 d D . .
N2 N 1.0941(6) 0.7467(5) 0.3471(4) 0.0465(15) Uani 1 1 d D . .
H2 H 1.174(5) 0.774(7) 0.321(4) 0.070 Uiso 1 1 d D . .
N3 N 0.9239(7) 0.5343(6) 0.2332(4) 0.0540(16) Uani 1 1 d D . .
H3 H 0.859(7) 0.573(7) 0.246(5) 0.081 Uiso 1 1 d D . .
N4 N 0.8574(8) 0.5334(8) 0.0940(4) 0.079(2) Uani 1 1 d D . .
H4 H 0.884(11) 0.524(10) 0.039(3) 0.118 Uiso 1 1 d D . .
N5 N 0.4003(6) 1.1646(5) 0.6470(4) 0.0489(16) Uani 1 1 d D . .
H5 H 0.325(6) 1.189(7) 0.633(5) 0.073 Uiso 1 1 d D . .
N6 N 0.4850(6) 0.9972(5) 0.6496(4) 0.0503(16) Uani 1 1 d D . .
H6 H 0.557(6) 1.049(6) 0.688(4) 0.075 Uiso 1 1 d D . .
N7 N 0.3311(7) 0.8425(6) 0.7524(5) 0.0611(18) Uani 1 1 d D . .
H7 H 0.266(7) 0.877(8) 0.740(6) 0.092 Uiso 1 1 d D . .
N8 N 0.2790(9) 0.9118(8) 0.8903(5) 0.089(2) Uani 1 1 d D . .
H8 H 0.317(12) 0.936(10) 0.945(3) 0.133 Uiso 1 1 d D . .
C1 C 1.2016(10) 1.1648(8) 0.2501(6) 0.078(3) Uani 1 1 d . . .
H1A H 1.2977 1.1927 0.2766 0.117 Uiso 1 1 calc R . .
H1B H 1.1739 1.2383 0.2446 0.117 Uiso 1 1 calc R . .
H1C H 1.1973 1.1113 0.1929 0.117 Uiso 1 1 calc R . .
C2 C 1.1239(9) 0.9850(7) 0.3097(5) 0.052(2) Uani 1 1 d . . .
C3 C 0.9973(7) 0.8022(6) 0.3704(4) 0.0433(18) Uani 1 1 d . . .
C4 C 1.0834(7) 0.6237(6) 0.3613(4) 0.0446(18) Uani 1 1 d . . .
C5 C 1.1569(8) 0.6116(6) 0.4301(4) 0.0493(19) Uani 1 1 d . . .
H5A H 1.2138 0.6845 0.4692 0.059 Uiso 1 1 calc R . .
C6 C 1.1485(9) 0.4954(7) 0.4427(5) 0.062(2) Uani 1 1 d . . .
H6A H 1.2001 0.4877 0.4905 0.075 Uiso 1 1 calc R . .
C7 C 1.0659(9) 0.3891(7) 0.3869(6) 0.064(2) Uani 1 1 d . . .
H7A H 1.0584 0.3083 0.3970 0.076 Uiso 1 1 calc R . .
C8 C 0.9937(8) 0.4001(7) 0.3157(5) 0.059(2) Uani 1 1 d . . .
H8A H 0.9379 0.3268 0.2765 0.070 Uiso 1 1 calc R . .
C9 C 1.0031(7) 0.5184(6) 0.3017(4) 0.0463(18) Uani 1 1 d . . .
C10 C 0.9415(8) 0.5030(8) 0.1517(5) 0.064(2) Uani 1 1 d . . .
C11 C 0.7543(10) 0.5877(9) 0.1150(7) 0.076(3) Uani 1 1 d . . .
C12 C 0.5862(13) 0.6617(12) 0.0566(8) 0.122(4) Uani 1 1 d . . .
H12A H 0.4961 0.6012 0.0639 0.183 Uiso 1 1 calc R . .
H12B H 0.5765 0.6970 0.0065 0.183 Uiso 1 1 calc R . .
H12C H 0.6142 0.7295 0.1082 0.183 Uiso 1 1 calc R . .
C13 C 0.6113(9) 1.4730(7) 0.7442(6) 0.069(2) Uani 1 1 d . . .
H13A H 0.6601 1.4432 0.7849 0.103 Uiso 1 1 calc R . .
H13B H 0.5691 1.5340 0.7762 0.103 Uiso 1 1 calc R . .
H13C H 0.6786 1.5132 0.7062 0.103 Uiso 1 1 calc R . .
C14 C 0.5170(8) 1.2560(6) 0.6890(5) 0.0477(18) Uani 1 1 d . . .
C15 C 0.3779(7) 1.0350(6) 0.6266(4) 0.0481(19) Uani 1 1 d . . .
C16 C 0.4749(8) 0.8665(6) 0.6336(5) 0.050(2) Uani 1 1 d . . .
C17 C 0.5478(9) 0.8213(7) 0.5703(5) 0.066(2) Uani 1 1 d . . .
H17A H 0.6036 0.8762 0.5375 0.079 Uiso 1 1 calc R . .
C18 C 0.5420(10) 0.6946(8) 0.5527(6) 0.074(3) Uani 1 1 d . . .
H18A H 0.5908 0.6630 0.5070 0.089 Uiso 1 1 calc R . .
C19 C 0.4646(10) 0.6165(8) 0.6023(6) 0.071(2) Uani 1 1 d . . .
H19A H 0.4601 0.5304 0.5912 0.085 Uiso 1 1 calc R . .
C20 C 0.3933(9) 0.6636(7) 0.6688(6) 0.068(2) Uani 1 1 d . . .
H20A H 0.3394 0.6093 0.7026 0.081 Uiso 1 1 calc R . .
C21 C 0.4002(8) 0.7891(6) 0.6861(5) 0.052(2) Uani 1 1 d . . .
C22 C 0.3523(10) 0.8495(8) 0.8349(6) 0.075(2) Uani 1 1 d . . .
C23 C 0.2004(11) 0.9820(9) 0.8707(8) 0.086(3) Uani 1 1 d . . .
C24 C 0.0586(14) 1.1072(12) 0.9274(9) 0.130(5) Uani 1 1 d . . .
H24A H 0.0988 1.1641 0.8891 0.195 Uiso 1 1 calc R . .
H24B H 0.0464 1.1564 0.9833 0.195 Uiso 1 1 calc R . .
H24C H -0.0328 1.0492 0.9018 0.195 Uiso 1 1 calc R . .
O9A O 0.324(3) 0.950(3) 0.0606(13) 0.142(8) Uiso 0.52(3) 1 d P A 1
C25A C 0.336(3) 0.848(2) 0.0948(14) 0.101(10) Uiso 0.52(3) 1 d P A 1
O9B O 0.265(3) 0.888(2) 0.0685(11) 0.116(8) Uiso 0.48(3) 1 d P A 2
C25B C 0.243(3) 0.768(2) 0.0831(14) 0.096(10) Uiso 0.48(3) 1 d P A 2

loop_
_atom_site_aniso_label
_atom_site_aniso_U_11
_atom_site_aniso_U_22
_atom_site_aniso_U_33
_atom_site_aniso_U_23
_atom_site_aniso_U_13
_atom_site_aniso_U_12
S1 0.0626(16) 0.0684(14) 0.0945(16) 0.0404(12) 0.0246(12) 0.0393(11)
S2 0.124(3) 0.187(3) 0.0583(14) 0.0067(16) -0.0013(14) 0.113(2)
S3 0.0596(15) 0.0483(12) 0.0813(14) 0.0044(10) -0.0124(11) 0.0239(10)
S4 0.155(3) 0.190(3) 0.0872(19) 0.0446(19) 0.0262(18) 0.131(3)
O1 0.058(4) 0.059(3) 0.103(4) 0.041(3) 0.031(3) 0.032(3)
O2 0.068(4) 0.049(3) 0.123(5) 0.038(3) 0.022(3) 0.039(3)
O3 0.115(6) 0.158(7) 0.074(5) 0.022(4) 0.010(4) 0.097(5)
O4 0.104(5) 0.149(6) 0.081(4) 0.028(4) -0.007(4) 0.077(5)
O5 0.047(3) 0.052(3) 0.098(4) 0.013(3) -0.018(3) 0.019(3)
O6 0.059(4) 0.036(3) 0.081(4) 0.007(2) -0.001(3) 0.022(3)
O7 0.164(8) 0.154(7) 0.112(6) 0.041(5) 0.040(5) 0.126(6)
O8 0.112(6) 0.133(6) 0.115(6) 0.033(4) 0.052(5) 0.078(5)
N1 0.040(5) 0.051(4) 0.079(4) 0.016(3) 0.013(4) 0.025(3)
N2 0.042(4) 0.040(4) 0.065(4) 0.013(3) 0.010(3) 0.023(3)
N3 0.058(5) 0.065(4) 0.044(4) 0.006(3) -0.007(3) 0.031(3)
N4 0.077(6) 0.118(6) 0.055(4) 0.005(4) -0.006(4) 0.059(5)
N5 0.048(4) 0.039(4) 0.066(4) 0.013(3) 0.002(3) 0.022(3)
N6 0.048(4) 0.043(4) 0.066(4) 0.015(3) 0.004(3) 0.021(3)
N7 0.058(5) 0.052(4) 0.086(5) 0.024(4) 0.014(4) 0.028(3)
N8 0.102(7) 0.110(6) 0.082(5) 0.024(5) 0.026(5) 0.070(6)
C1 0.072(6) 0.062(5) 0.117(7) 0.050(5) 0.034(5) 0.025(5)
C2 0.027(6) 0.058(5) 0.076(5) 0.022(4) 0.011(4) 0.015(4)
C3 0.028(5) 0.043(4) 0.062(5) 0.021(3) 0.013(3) 0.008(3)
C4 0.048(5) 0.033(4) 0.057(4) 0.013(4) 0.009(4) 0.017(3)
C5 0.058(5) 0.041(4) 0.055(4) 0.006(3) -0.001(4) 0.027(4)
C6 0.086(6) 0.051(5) 0.056(5) 0.005(4) -0.013(4) 0.034(5)
C7 0.070(6) 0.046(5) 0.084(6) 0.022(5) 0.016(5) 0.025(4)
C8 0.057(5) 0.046(5) 0.071(5) 0.004(4) 0.001(4) 0.018(4)
C9 0.045(5) 0.043(5) 0.056(4) 0.007(4) 0.008(4) 0.022(4)
C10 0.061(6) 0.083(6) 0.052(5) 0.007(4) -0.010(4) 0.033(4)
C11 0.069(7) 0.097(7) 0.070(6) 0.024(5) -0.011(5) 0.035(5)
C12 0.109(9) 0.156(10) 0.138(10) 0.050(8) -0.009(7) 0.082(8)
C13 0.059(6) 0.044(5) 0.100(6) 0.004(4) 0.005(5) 0.018(4)
C14 0.051(6) 0.035(5) 0.060(5) 0.016(4) 0.013(4) 0.014(4)
C15 0.050(5) 0.042(5) 0.054(4) 0.007(3) 0.004(4) 0.019(4)
C16 0.062(6) 0.038(4) 0.057(5) 0.007(4) -0.001(4) 0.027(4)
C17 0.082(7) 0.051(5) 0.070(5) 0.016(4) 0.012(5) 0.026(4)
C18 0.092(7) 0.070(6) 0.073(6) 0.009(5) 0.017(5) 0.047(5)
C19 0.077(7) 0.050(5) 0.090(6) 0.009(5) -0.001(5) 0.031(5)
C20 0.064(6) 0.054(5) 0.092(6) 0.033(5) 0.009(5) 0.018(4)
C21 0.051(5) 0.040(5) 0.071(5) 0.011(4) 0.006(4) 0.025(4)
C22 0.083(7) 0.087(6) 0.078(7) 0.032(5) 0.025(5) 0.050(5)
C23 0.093(8) 0.087(7) 0.101(8) 0.033(6) 0.041(7) 0.052(6)
C24 0.148(11) 0.138(10) 0.153(11) 0.044(8) 0.069(9) 0.107(9)

loop_
_atom_type_symbol
_atom_type_description
_atom_type_scat_dispersion_real
_atom_type_scat_dispersion_imag
_atom_type_scat_source
C C 0.0181 0.0091 'International Tables Vol C Tables 4.2.6.8 and 6.1.1.4'
H H 0.0000 0.0000 'International Tables Vol C Tables 4.2.6.8 and 6.1.1.4'
N N 0.0311 0.0180 'International Tables Vol C Tables 4.2.6.8 and 6.1.1.4'
O O 0.0492 0.0322 'International Tables Vol C Tables 4.2.6.8 and 6.1.1.4'
S S 0.3331 0.5567 'International Tables Vol C Tables 4.2.6.8 and 6.1.1.4'

loop_
_geom_angle_atom_site_label_1
_geom_angle_atom_site_label_2
_geom_angle_atom_site_label_3
_geom_angle
_geom_angle_site_symmetry_1
_geom_angle_site_symmetry_3
_geom_angle_publ_flag
C2 O2 C1 115.3(6) . . ?
C11 O4 C12 114.9(8) . . ?
C14 O6 C13 115.9(6) . . ?
C23 O8 C24 118.0(9) . . ?
C2 N1 C3 127.4(6) . . ?
C2 N1 H1 124(6) . . ?
C3 N1 H1 108(6) . . ?
C3 N2 C4 122.2(6) . . ?
C3 N2 H2 130(5) . . ?
C4 N2 H2 108(5) . . ?
C10 N3 C9 125.7(6) . . ?
C10 N3 H3 116(5) . . ?
C9 N3 H3 118(5) . . ?
C11 N4 C10 126.2(7) . . ?
C11 N4 H4 119(7) . . ?
C10 N4 H4 115(7) . . ?
C14 N5 C15 127.2(6) . . ?
C14 N5 H5 118(5) . . ?
C15 N5 H5 115(5) . . ?
C15 N6 C16 121.4(6) . . ?
C15 N6 H6 122(5) . . ?
C16 N6 H6 115(5) . . ?
C22 N7 C21 126.3(7) . . ?
C22 N7 H7 114(6) . . ?
C21 N7 H7 120(6) . . ?
C23 N8 C22 127.2(9) . . ?
C23 N8 H8 114(7) . . ?
C22 N8 H8 113(8) . . ?
O2 C1 H1A 109.5 . . ?
O2 C1 H1B 109.5 . . ?
H1A C1 H1B 109.5 . . ?
O2 C1 H1C 109.5 . . ?
H1A C1 H1C 109.5 . . ?
H1B C1 H1C 109.5 . . ?
O1 C2 O2 126.1(8) . . ?
O1 C2 N1 124.3(7) . . ?
O2 C2 N1 109.6(7) . . ?
N2 C3 N1 117.2(6) . . ?
N2 C3 S1 123.4(5) . . ?
N1 C3 S1 119.4(5) . . ?
C5 C4 C9 120.9(6) . . ?
C5 C4 N2 120.2(6) . . ?
C9 C4 N2 118.8(6) . . ?
C6 C5 C4 120.1(6) . . ?
C6 C5 H5A 119.9 . . ?
C4 C5 H5A 119.9 . . ?
C5 C6 C7 120.5(7) . . ?
C5 C6 H6A 119.7 . . ?
C7 C6 H6A 119.7 . . ?
C6 C7 C8 119.8(7) . . ?
C6 C7 H7A 120.1 . . ?
C8 C7 H7A 120.1 . . ?
C7 C8 C9 120.0(7) . . ?
C7 C8 H8A 120.0 . . ?
C9 C8 H8A 120.0 . . ?
C8 C9 C4 118.5(6) . . ?
C8 C9 N3 122.0(6) . . ?
C4 C9 N3 119.3(6) . . ?
N3 C10 N4 116.9(7) . . ?
N3 C10 S2 125.5(6) . . ?
N4 C10 S2 117.6(6) . . ?
O3 C11 O4 125.0(9) . . ?
O3 C11 N4 125.9(8) . . ?
O4 C11 N4 109.1(9) . . ?
O4 C12 H12A 109.5 . . ?
O4 C12 H12B 109.5 . . ?
H12A C12 H12B 109.5 . . ?
O4 C12 H12C 109.5 . . ?
H12A C12 H12C 109.5 . . ?
H12B C12 H12C 109.5 . . ?
O6 C13 H13A 109.5 . . ?
O6 C13 H13B 109.5 . . ?
H13A C13 H13B 109.5 . . ?
O6 C13 H13C 109.5 . . ?
H13A C13 H13C 109.5 . . ?
H13B C13 H13C 109.5 . . ?
O5 C14 O6 124.9(7) . . ?
O5 C14 N5 125.4(6) . . ?
O6 C14 N5 109.8(6) . . ?
N6 C15 N5 115.8(6) . . ?
N6 C15 S3 124.3(5) . . ?
N5 C15 S3 119.9(5) . . ?
C17 C16 C21 120.2(7) . . ?
C17 C16 N6 118.8(7) . . ?
C21 C16 N6 120.8(6) . . ?
C16 C17 C18 120.9(8) . . ?
C16 C17 H17A 119.6 . . ?
C18 C17 H17A 119.6 . . ?
C19 C18 C17 119.3(8) . . ?
C19 C18 H18A 120.4 . . ?
C17 C18 H18A 120.4 . . ?
C18 C19 C20 119.9(8) . . ?
C18 C19 H19A 120.1 . . ?
C20 C19 H19A 120.1 . . ?
C21 C20 C19 120.5(8) . . ?
C21 C20 H20A 119.7 . . ?
C19 C20 H20A 119.7 . . ?
C20 C21 C16 119.1(7) . . ?
C20 C21 N7 123.3(8) . . ?
C16 C21 N7 117.5(6) . . ?
N7 C22 N8 117.4(7) . . ?
N7 C22 S4 123.8(7) . . ?
N8 C22 S4 118.7(7) . . ?
O7 C23 O8 122.6(10) . . ?
O7 C23 N8 125.4(9) . . ?
O8 C23 N8 112.0(11) . . ?
O8 C24 H24A 109.5 . . ?
O8 C24 H24B 109.5 . . ?
H24A C24 H24B 109.5 . . ?
O8 C24 H24C 109.5 . . ?
H24A C24 H24C 109.5 . . ?
H24B C24 H24C 109.5 . . ?

loop_
_geom_bond_atom_site_label_1
_geom_bond_atom_site_label_2
_geom_bond_distance
_geom_bond_site_symmetry_2
_geom_bond_publ_flag
S1 C3 1.666(7) . ?
S2 C10 1.671(8) . ?
S3 C15 1.654(7) . ?
S4 C22 1.674(9) . ?
O1 C2 1.197(9) . ?
O2 C2 1.325(9) . ?
O2 C1 1.464(10) . ?
O3 C11 1.184(10) . ?
O4 C11 1.330(10) . ?
O4 C12 1.471(11) . ?
O5 C14 1.218(8) . ?
O6 C14 1.316(8) . ?
O6 C13 1.450(9) . ?
O7 C23 1.197(12) . ?
O8 C23 1.309(12) . ?
O8 C24 1.451(12) . ?
N1 C2 1.371(10) . ?
N1 C3 1.391(9) . ?
N1 H1 0.90(2) . ?
N2 C3 1.328(8) . ?
N2 C4 1.441(8) . ?
N2 H2 0.90(2) . ?
N3 C10 1.300(9) . ?
N3 C9 1.417(9) . ?
N3 H3 0.90(2) . ?
N4 C11 1.368(11) . ?
N4 C10 1.404(10) . ?
N4 H4 0.92(2) . ?
N5 C14 1.367(9) . ?
N5 C15 1.397(8) . ?
N5 H5 0.92(2) . ?
N6 C15 1.347(8) . ?
N6 C16 1.434(8) . ?
N6 H6 0.91(2) . ?
N7 C22 1.310(10) . ?
N7 C21 1.403(10) . ?
N7 H7 0.90(2) . ?
N8 C23 1.358(13) . ?
N8 C22 1.376(11) . ?
N8 H8 0.90(2) . ?
C1 H1A 0.9800 . ?
C1 H1B 0.9800 . ?
C1 H1C 0.9800 . ?
C4 C5 1.369(9) . ?
C4 C9 1.391(9) . ?
C5 C6 1.361(9) . ?
C5 H5A 0.9500 . ?
C6 C7 1.376(10) . ?
C6 H6A 0.9500 . ?
C7 C8 1.387(11) . ?
C7 H7A 0.9500 . ?
C8 C9 1.390(10) . ?
C8 H8A 0.9500 . ?
C12 H12A 0.9800 . ?
C12 H12B 0.9800 . ?
C12 H12C 0.9800 . ?
C13 H13A 0.9800 . ?
C13 H13B 0.9800 . ?
C13 H13C 0.9800 . ?
C16 C17 1.357(11) . ?
C16 C21 1.395(10) . ?
C17 C18 1.400(11) . ?
C17 H17A 0.9500 . ?
C18 C19 1.376(12) . ?
C18 H18A 0.9500 . ?
C19 C20 1.388(12) . ?
C19 H19A 0.9500 . ?
C20 C21 1.384(10) . ?
C20 H20A 0.9500 . ?
C24 H24A 0.9800 . ?
C24 H24B 0.9800 . ?
C24 H24C 0.9800 . ?
O9A C25A 1.41(3) . ?
O9B C25B 1.39(3) . ?

loop_
_geom_hbond_atom_site_label_D
_geom_hbond_atom_site_label_H
_geom_hbond_atom_site_label_A
_geom_hbond_distance_DH
_geom_hbond_distance_HA
_geom_hbond_distance_DA
_geom_hbond_angle_DHA
_geom_hbond_site_symmetry_A
N2 H2 O1 0.90(2) 2.12(7) 2.671(7) 119(6) .
N3 H3 O3 0.90(2) 1.93(6) 2.665(8) 138(7) .
N3 H3 S1 0.90(2) 2.99(7) 3.568(6) 124(6) .
N6 H6 O5 0.91(2) 2.01(6) 2.660(7) 128(6) .
N7 H7 O7 0.90(2) 1.94(6) 2.671(8) 137(8) .
N7 H7 S3 0.90(2) 2.90(8) 3.482(7) 124(7) .
N1 H1 S3 0.90(2) 2.54(3) 3.410(6) 164(7) 2_676
N2 H2 O5 0.90(2) 2.20(4) 3.022(8) 152(7) 2_776
N4 H4 S2 0.92(2) 2.55(4) 3.429(8) 162(9) 2_765
N5 H5 S1 0.92(2) 2.41(2) 3.323(6) 173(7) 2_676
N6 H6 O1 0.91(2) 2.30(6) 3.006(8) 134(6) 2_776
N8 H8 O9A 0.90(2) 1.81(5) 2.67(2) 158(12) 1_556
N8 H8 O9B 0.90(2) 2.17(9) 2.90(2) 138(10) 1_556

loop_
_geom_torsion_atom_site_label_1
_geom_torsion_atom_site_label_2
_geom_torsion_atom_site_label_3
_geom_torsion_atom_site_label_4
_geom_torsion
_geom_torsion_site_symmetry_1
_geom_torsion_site_symmetry_2
_geom_torsion_site_symmetry_3
_geom_torsion_site_symmetry_4
_geom_torsion_publ_flag
C1 O2 C2 O1 7.0(11) . . . . ?
C1 O2 C2 N1 -172.9(7) . . . . ?
C3 N1 C2 O1 -1.7(12) . . . . ?
C3 N1 C2 O2 178.1(6) . . . . ?
C4 N2 C3 N1 -179.7(6) . . . . ?
C4 N2 C3 S1 0.0(9) . . . . ?
C2 N1 C3 N2 4.4(10) . . . . ?
C2 N1 C3 S1 -175.4(6) . . . . ?
C3 N2 C4 C5 -99.4(8) . . . . ?
C3 N2 C4 C9 83.7(8) . . . . ?
C9 C4 C5 C6 -2.2(11) . . . . ?
N2 C4 C5 C6 -178.9(6) . . . . ?
C4 C5 C6 C7 -0.3(12) . . . . ?
C5 C6 C7 C8 1.9(12) . . . . ?
C6 C7 C8 C9 -1.0(12) . . . . ?
C7 C8 C9 C4 -1.3(11) . . . . ?
C7 C8 C9 N3 -175.7(7) . . . . ?
C5 C4 C9 C8 3.0(10) . . . . ?
N2 C4 C9 C8 179.8(6) . . . . ?
C5 C4 C9 N3 177.4(7) . . . . ?
N2 C4 C9 N3 -5.7(10) . . . . ?
C10 N3 C9 C8 -68.4(11) . . . . ?
C10 N3 C9 C4 117.3(8) . . . . ?
C9 N3 C10 N4 -176.3(7) . . . . ?
C9 N3 C10 S2 1.5(12) . . . . ?
C11 N4 C10 N3 -3.2(14) . . . . ?
C11 N4 C10 S2 178.8(8) . . . . ?
C12 O4 C11 O3 2.0(15) . . . . ?
C12 O4 C11 N4 -176.5(9) . . . . ?
C10 N4 C11 O3 3.9(17) . . . . ?
C10 N4 C11 O4 -177.6(8) . . . . ?
C13 O6 C14 O5 -6.4(10) . . . . ?
C13 O6 C14 N5 173.5(6) . . . . ?
C15 N5 C14 O5 -2.9(12) . . . . ?
C15 N5 C14 O6 177.2(6) . . . . ?
C16 N6 C15 N5 179.0(6) . . . . ?
C16 N6 C15 S3 -2.1(10) . . . . ?
C14 N5 C15 N6 -1.3(10) . . . . ?
C14 N5 C15 S3 179.7(6) . . . . ?
C15 N6 C16 C17 106.9(8) . . . . ?
C15 N6 C16 C21 -77.9(9) . . . . ?
C21 C16 C17 C18 4.3(12) . . . . ?
N6 C16 C17 C18 179.5(7) . . . . ?
C16 C17 C18 C19 -2.1(12) . . . . ?
C17 C18 C19 C20 0.2(13) . . . . ?
C18 C19 C20 C21 -0.6(12) . . . . ?
C19 C20 C21 C16 2.7(11) . . . . ?
C19 C20 C21 N7 -179.8(8) . . . . ?
C17 C16 C21 C20 -4.6(11) . . . . ?
N6 C16 C21 C20 -179.7(6) . . . . ?
C17 C16 C21 N7 177.7(7) . . . . ?
N6 C16 C21 N7 2.6(10) . . . . ?
C22 N7 C21 C20 61.7(11) . . . . ?
C22 N7 C21 C16 -120.8(9) . . . . ?
C21 N7 C22 N8 176.5(8) . . . . ?
C21 N7 C22 S4 -6.5(13) . . . . ?
C23 N8 C22 N7 -9.6(16) . . . . ?
C23 N8 C22 S4 173.3(9) . . . . ?
C24 O8 C23 O7 6.4(17) . . . . ?
C24 O8 C23 N8 -175.8(9) . . . . ?
C22 N8 C23 O7 2.5(19) . . . . ?
C22 N8 C23 O8 -175.3(10) . . . . ?
